data_7232702
loop_
_publ_author_name
'Yao, Yuhang'
'Rao, Yu'
'Liu, Yi-Wei'
'Jiang, Liang'
'Xiong, Jin'
'Fan, Ying-Jie'
'Shen, Zhen'
'Sessler, Jonathan L.'
'Zhang, Jun-Long'

_publ_section_title
;
 Aromaticity versus Regioisomeric Effect of \b-Substituents in
 Porphyrinoids
;
_journal_name_full 'Physical Chemistry Chemical Physics'
_journal_paper_doi 10.1039/C9CP01177C
_journal_year 2019
_chemical_formula_sum 'C46 H10 Cl3 F20 N5 O4'
_chemical_formula_weight 1182.94
_space_group_crystal_system monoclinic
_space_group_IT_number 14
_space_group_name_Hall '-P 2yn'
_space_group_name_H-M_alt 'P 1 21/n 1'
_symmetry_space_group_name_Hall '-P 2yn'
_symmetry_space_group_name_H-M 'P 1 21/n 1'
_atom_sites_solution_hydrogens mixed
_audit_creation_method SHELXL-2014/7
_audit_update_record
;
2018-05-05 deposited with the CCDC.    2019-04-30 downloaded from the CCDC.
;
_cell_angle_alpha 90
_cell_angle_beta 103.985(6)
_cell_angle_gamma 90
_cell_formula_units_Z 4
_cell_length_a 19.2843(10)
_cell_length_b 8.2608(4)
_cell_length_c 28.316(2)
_cell_measurement_reflns_used 5817
_cell_measurement_temperature 179.99(10)
_cell_measurement_theta_max 25.4210
_cell_measurement_theta_min 2.1800
_cell_volume 4377.1(5)
_computing_structure_refinement 'SHELXL-2014/7 (Sheldrick, 2014)'
_diffrn_ambient_temperature 179.99(10)
_diffrn_measured_fraction_theta_full 0.999
_diffrn_measured_fraction_theta_max 0.999
_diffrn_measurement_device_type 'XtaLAB AFC12 (RINC): Kappa single'
_diffrn_radiation_type MoK\a
_diffrn_radiation_wavelength 0.71073
_diffrn_reflns_av_R_equivalents 0.0424
_diffrn_reflns_av_unetI/netI 0.0492
_diffrn_reflns_Laue_measured_fraction_full 0.999
_diffrn_reflns_Laue_measured_fraction_max 0.999
_diffrn_reflns_limit_h_max 22
_diffrn_reflns_limit_h_min -22
_diffrn_reflns_limit_k_max 9
_diffrn_reflns_limit_k_min -9
_diffrn_reflns_limit_l_max 33
_diffrn_reflns_limit_l_min -31
_diffrn_reflns_number 25827
_diffrn_reflns_point_group_measured_fraction_full 0.999
_diffrn_reflns_point_group_measured_fraction_max 0.999
_diffrn_reflns_theta_full 25.026
_diffrn_reflns_theta_max 25.026
_diffrn_reflns_theta_min 2.177
_exptl_absorpt_coefficient_mu 0.350
_exptl_absorpt_correction_T_max 1.00000
_exptl_absorpt_correction_T_min 0.63350
_exptl_absorpt_correction_type multi-scan
_exptl_absorpt_process_details
;
CrysAlisPro 1.171.39.29a (Rigaku Oxford Diffraction, 2015)
Empirical absorption correction using spherical harmonics,
 implemented in SCALE3 ABSPACK scaling algorithm.
;
_exptl_crystal_colour blue
_exptl_crystal_density_diffrn 1.795
_exptl_crystal_description rod-like
_exptl_crystal_F_000 2336
_exptl_crystal_size_max 0.4
_exptl_crystal_size_mid 0.08
_exptl_crystal_size_min 0.05
_refine_diff_density_max 0.908
_refine_diff_density_min -0.959
_refine_diff_density_rms 0.084
_refine_ls_extinction_method none
_refine_ls_goodness_of_fit_ref 1.027
_refine_ls_hydrogen_treatment mixed
_refine_ls_matrix_type full
_refine_ls_number_parameters 741
_refine_ls_number_reflns 7712
_refine_ls_number_restraints 26
_refine_ls_restrained_S_all 1.047
_refine_ls_R_factor_all 0.1256
_refine_ls_R_factor_gt 0.0815
_refine_ls_shift/su_max 0.005
_refine_ls_shift/su_mean 0.000
_refine_ls_structure_factor_coef Fsqd
_refine_ls_weighting_details 'w=1/[\s^2^(Fo^2^)+(0.0700P)^2^+15.0000P] where P=(Fo^2^+2Fc^2^)/3'
_refine_ls_weighting_scheme calc
_refine_ls_wR_factor_gt 0.1906
_refine_ls_wR_factor_ref 0.2162
_reflns_Friedel_coverage 0.000
_reflns_number_gt 4875
_reflns_number_total 7712
_reflns_threshold_expression 'I > 2\s(I)'
_cod_data_source_file c9cp01177c2.cif
_cod_data_source_block 3
_cod_database_code 7232702
_shelx_shelxl_version_number 2014/7
_shelx_space_group_comment
;
The symmetry employed for this shelxl refinement is uniquely defined
by the following loop, which should always be used as a source of
symmetry information in preference to the above space-group names.
They are only intended as comments.
;

loop_
_space_group_symop_operation_xyz
'x, y, z'
'-x+1/2, y+1/2, -z+1/2'
'-x, -y, -z'
'x-1/2, -y-1/2, z-1/2'

loop_
_atom_site_label
_atom_site_type_symbol
_atom_site_fract_x
_atom_site_fract_y
_atom_site_fract_z
_atom_site_U_iso_or_equiv
_atom_site_adp_type
_atom_site_occupancy
_atom_site_site_symmetry_order
_atom_site_calc_flag
_atom_site_refinement_flags_posn
_atom_site_refinement_flags_adp
_atom_site_refinement_flags_occupancy
_atom_site_disorder_assembly
_atom_site_disorder_group
F1 F 0.4202(2) 0.2144(5) 0.05614(13) 0.0831(11) Uani 1 1 d . . . . .
F2 F 0.4091(3) 0.0090(7) -0.01929(14) 0.1135(17) Uani 1 1 d . . . . .
F3 F 0.4529(2) -0.3019(7) -0.00226(17) 0.1205(18) Uani 1 1 d . . . . .
F4 F 0.5000(2) -0.4109(5) 0.08971(18) 0.1039(15) Uani 1 1 d . . . . .
F5 F 0.51047(17) -0.2055(4) 0.16511(13) 0.0669(9) Uani 1 1 d . . . . .
F6 F 0.79345(15) 0.4925(4) 0.27205(11) 0.0580(8) Uani 1 1 d . . . . .
F7 F 0.90923(15) 0.5738(5) 0.24027(14) 0.0785(11) Uani 1 1 d . . . . .
F8 F 0.89472(18) 0.7633(4) 0.16030(15) 0.0797(12) Uani 1 1 d . . . . .
F9 F 0.7636(2) 0.8670(5) 0.11217(16) 0.0969(14) Uani 1 1 d . . . . .
F10 F 0.64693(17) 0.7631(5) 0.13896(14) 0.0790(11) Uani 1 1 d . . . . .
F11 F 0.50048(16) 0.9802(4) 0.33435(11) 0.0552(8) Uani 1 1 d . . . . .
F12 F 0.51762(18) 1.1967(4) 0.40752(14) 0.0711(10) Uani 1 1 d . . . . .
F13 F 0.5716(2) 1.0995(5) 0.50045(13) 0.0830(12) Uani 1 1 d . . . . .
F14 F 0.6040(2) 0.7838(5) 0.52036(13) 0.0953(13) Uani 1 1 d . . . . .
F15 F 0.58765(19) 0.5670(4) 0.44705(12) 0.0713(10) Uani 1 1 d . . . . .
F16 F 0.36357(17) 0.0111(5) 0.36325(12) 0.0721(10) Uani 1 1 d . . . . .
F17 F 0.2463(2) -0.0970(5) 0.38791(16) 0.0943(13) Uani 1 1 d . . . . .
F18 F 0.11515(18) 0.0046(5) 0.33856(15) 0.0849(13) Uani 1 1 d . . . . .
F19 F 0.10173(14) 0.1919(5) 0.25787(13) 0.0751(11) Uani 1 1 d . . . . .
F20 F 0.21878(14) 0.2805(4) 0.22886(11) 0.0520(8) Uani 1 1 d . . . . .
O1 O 0.34034(15) 0.0465(4) 0.21552(11) 0.0384(8) Uani 1 1 d . . . . .
O2 O 0.34680(16) -0.0860(4) 0.14706(13) 0.0463(9) Uani 1 1 d . . . . .
O3 O 0.67342(16) 0.7261(4) 0.28711(12) 0.0451(9) Uani 1 1 d . . . . .
O4 O 0.66824(18) 0.8549(5) 0.35618(13) 0.0514(9) Uani 1 1 d . . . . .
N1 N 0.43526(18) 0.2160(5) 0.22486(14) 0.0357(9) Uani 1 1 d . . . . .
N2 N 0.55439(19) 0.3539(5) 0.19199(15) 0.0404(10) Uani 1 1 d D . . . .
H2 H 0.531(2) 0.386(6) 0.2165(13) 0.048 Uiso 1 1 d D U . . .
N3 N 0.57612(19) 0.5607(5) 0.27716(15) 0.0388(10) Uani 1 1 d . . . . .
N4 N 0.45548(18) 0.4251(5) 0.30980(14) 0.0362(9) Uani 1 1 d D . . . .
H4 H 0.479(2) 0.401(6) 0.2846(13) 0.043 Uiso 1 1 d D U . . .
N5 N 0.3384(2) 0.5420(5) 0.41309(15) 0.0441(10) Uani 1 1 d . . . . .
C1 C 0.3709(2) 0.0133(6) 0.17700(18) 0.0372(11) Uani 1 1 d . . . . .
C2 C 0.4327(2) 0.1244(6) 0.18444(17) 0.0372(11) Uani 1 1 d . . . . .
C3 C 0.4781(2) 0.1277(6) 0.15352(18) 0.0404(12) Uani 1 1 d . . . . .
C4 C 0.5378(2) 0.2324(6) 0.15881(18) 0.0412(12) Uani 1 1 d . . . . .
C5 C 0.5911(3) 0.2281(7) 0.13267(19) 0.0485(13) Uani 1 1 d . . . . .
H5 H 0.5933 0.1573 0.1075 0.058 Uiso 1 1 calc R U . . .
C6 C 0.6395(2) 0.3477(6) 0.15105(19) 0.0458(13) Uani 1 1 d . . . . .
H6 H 0.6803 0.3718 0.1404 0.055 Uiso 1 1 calc R U . . .
C7 C 0.6172(2) 0.4270(6) 0.18830(18) 0.0420(12) Uani 1 1 d . . . . .
C8 C 0.6522(2) 0.5516(6) 0.21887(18) 0.0403(12) Uani 1 1 d . . . . .
C9 C 0.6318(2) 0.6067(6) 0.25924(18) 0.0397(12) Uani 1 1 d . . . . .
C10 C 0.6430(2) 0.7580(6) 0.32536(19) 0.0403(12) Uani 1 1 d . . . . .
C11 C 0.5794(2) 0.6502(6) 0.31695(17) 0.0374(11) Uani 1 1 d . . . . .
C12 C 0.5330(2) 0.6483(6) 0.34837(17) 0.0365(11) Uani 1 1 d . . . . .
C13 C 0.4747(2) 0.5463(6) 0.34358(17) 0.0353(11) Uani 1 1 d . . . . .
C14 C 0.4216(2) 0.5449(6) 0.37214(17) 0.0364(11) Uani 1 1 d . . . . .
C15 C 0.4000(2) 0.6191(7) 0.40916(19) 0.0442(12) Uani 1 1 d . . . . .
H15 H 0.4224 0.7050 0.4280 0.053 Uiso 1 1 calc R U . . .
C16 C 0.2975(3) 0.5807(7) 0.44910(19) 0.0528(14) Uani 1 1 d . . . . .
H16A H 0.2477 0.5616 0.4352 0.079 Uiso 1 1 calc R U . . .
H16B H 0.3047 0.6924 0.4583 0.079 Uiso 1 1 calc R U . . .
H16C H 0.3135 0.5135 0.4773 0.079 Uiso 1 1 calc R U . . .
C17 C 0.3211(2) 0.4209(6) 0.38006(18) 0.0412(12) Uani 1 1 d . . . . .
H17 H 0.2820 0.3519 0.3760 0.049 Uiso 1 1 calc R U . . .
C18 C 0.3725(2) 0.4194(6) 0.35374(16) 0.0338(11) Uani 1 1 d . . . . .
C19 C 0.3933(2) 0.3453(6) 0.31358(17) 0.0346(11) Uani 1 1 d . . . . .
C20 C 0.3598(2) 0.2235(6) 0.28327(17) 0.0355(11) Uani 1 1 d . . . . .
C21 C 0.3815(2) 0.1679(6) 0.24243(17) 0.0350(11) Uani 1 1 d . . . . .
C22 C 0.4680(2) 0.0103(7) 0.11271(19) 0.0458(13) Uani 1 1 d . . . . .
C23 C 0.4409(3) 0.0603(8) 0.0651(2) 0.0592(15) Uani 1 1 d . . . . .
C24 C 0.4348(4) -0.0444(11) 0.0268(2) 0.077(2) Uani 1 1 d . . . . .
C25 C 0.4559(4) -0.2015(12) 0.0347(3) 0.082(2) Uani 1 1 d . . . . .
C26 C 0.4807(3) -0.2569(9) 0.0817(3) 0.0701(19) Uani 1 1 d . . . . .
C27 C 0.4865(3) -0.1511(8) 0.1196(2) 0.0530(15) Uani 1 1 d . . . . .
C28 C 0.7167(2) 0.6225(6) 0.20579(19) 0.0405(12) Uani 1 1 d . . . . .
C29 C 0.7849(3) 0.5826(6) 0.2320(2) 0.0440(12) Uani 1 1 d . . . . .
C30 C 0.8442(3) 0.6300(7) 0.2167(2) 0.0539(15) Uani 1 1 d . . . . .
C31 C 0.8374(3) 0.7218(7) 0.1769(2) 0.0554(16) Uani 1 1 d . . . . .
C32 C 0.7702(3) 0.7713(7) 0.1507(2) 0.0611(16) Uani 1 1 d . . . . .
C33 C 0.7115(3) 0.7168(7) 0.1658(2) 0.0546(15) Uani 1 1 d . . . . .
C34 C 0.5436(2) 0.7684(6) 0.38842(18) 0.0377(11) Uani 1 1 d . . . . .
C35 C 0.5263(2) 0.9296(6) 0.38004(19) 0.0419(12) Uani 1 1 d . . . . .
C36 C 0.5349(3) 1.0408(7) 0.4165(2) 0.0495(14) Uani 1 1 d . . . . .
C37 C 0.5624(3) 0.9916(8) 0.4638(2) 0.0584(16) Uani 1 1 d . . . . .
C38 C 0.5789(3) 0.8313(8) 0.4741(2) 0.0591(15) Uani 1 1 d . . . . .
C39 C 0.5705(3) 0.7230(7) 0.4365(2) 0.0496(13) Uani 1 1 d . . . . .
C40 C 0.2947(2) 0.1523(6) 0.29564(18) 0.0363(11) Uani 1 1 d . . . . .
C41 C 0.2992(3) 0.0562(7) 0.3356(2) 0.0480(13) Uani 1 1 d . . . . .
C42 C 0.2394(3) 0.0009(7) 0.3495(2) 0.0590(16) Uani 1 1 d . . . . .
C43 C 0.1727(3) 0.0483(7) 0.3231(2) 0.0566(16) Uani 1 1 d . . . . .
C44 C 0.1668(2) 0.1398(7) 0.2832(2) 0.0507(15) Uani 1 1 d . . . . .
C45 C 0.2269(2) 0.1904(6) 0.26858(19) 0.0386(11) Uani 1 1 d . . . . .
C46A C 0.2420(8) 0.0845(15) 0.5401(5) 0.153(9) Uani 0.550(6) 1 d D U P A 1
H46A H 0.2875 0.0545 0.5624 0.184 Uiso 0.550(6) 1 calc R U P A 1
Cl1A Cl 0.2214(14) 0.2905(16) 0.5474(7) 0.129(3) Uani 0.550(6) 1 d D . P A 1
Cl2A Cl 0.1710(3) -0.0480(6) 0.54725(17) 0.136(3) Uani 0.550(6) 1 d D . P A 1
Cl3A Cl 0.2471(4) 0.0675(14) 0.4794(3) 0.222(5) Uani 0.550(6) 1 d D . P A 1
C46B C 0.2065(11) 0.0891(18) 0.5145(4) 0.170(13) Uani 0.450(6) 1 d D U P A 2
H46B H 0.1588 0.0644 0.5191 0.205 Uiso 0.450(6) 1 calc R U P A 2
Cl1B Cl 0.2351(18) 0.271(2) 0.5462(8) 0.129(3) Uani 0.450(6) 1 d D . P A 2
Cl2B Cl 0.1964(5) 0.1391(14) 0.4536(3) 0.210(5) Uani 0.450(6) 1 d D . P A 2
Cl3B Cl 0.2620(4) -0.0797(11) 0.5364(3) 0.199(5) Uani 0.450(6) 1 d D . P A 2

loop_
_atom_site_aniso_label
_atom_site_aniso_U_11
_atom_site_aniso_U_22
_atom_site_aniso_U_33
_atom_site_aniso_U_23
_atom_site_aniso_U_13
_atom_site_aniso_U_12
F1 0.095(3) 0.089(3) 0.059(2) 0.009(2) 0.005(2) -0.014(2)
F2 0.127(4) 0.164(5) 0.048(2) -0.021(3) 0.018(2) -0.044(3)
F3 0.102(3) 0.159(5) 0.104(3) -0.083(3) 0.033(3) -0.029(3)
F4 0.080(3) 0.081(3) 0.147(4) -0.051(3) 0.020(3) 0.003(2)
F5 0.0491(18) 0.065(2) 0.081(3) -0.0054(19) 0.0064(17) 0.0076(16)
F6 0.0424(17) 0.069(2) 0.061(2) -0.0054(18) 0.0074(15) 0.0002(15)
F7 0.0232(15) 0.111(3) 0.097(3) -0.032(2) 0.0071(16) -0.0069(17)
F8 0.057(2) 0.079(2) 0.122(3) -0.029(2) 0.058(2) -0.0312(18)
F9 0.095(3) 0.092(3) 0.121(3) 0.040(3) 0.060(3) -0.005(2)
F10 0.0446(19) 0.095(3) 0.099(3) 0.040(2) 0.0192(18) 0.0089(18)
F11 0.0498(18) 0.058(2) 0.059(2) 0.0099(16) 0.0150(15) 0.0127(15)
F12 0.071(2) 0.051(2) 0.098(3) -0.0122(19) 0.034(2) 0.0047(17)
F13 0.078(2) 0.095(3) 0.078(2) -0.045(2) 0.020(2) -0.014(2)
F14 0.109(3) 0.116(3) 0.046(2) -0.008(2) -0.009(2) 0.004(3)
F15 0.084(2) 0.061(2) 0.058(2) 0.0091(17) -0.0047(18) 0.0112(19)
F16 0.054(2) 0.091(3) 0.074(2) 0.038(2) 0.0214(17) 0.0190(18)
F17 0.109(3) 0.081(3) 0.116(3) 0.038(3) 0.073(3) 0.006(2)
F18 0.065(2) 0.088(3) 0.123(3) -0.038(2) 0.064(2) -0.041(2)
F19 0.0211(15) 0.102(3) 0.097(3) -0.034(2) 0.0052(15) -0.0081(16)
F20 0.0358(15) 0.0588(19) 0.0571(19) 0.0013(16) 0.0029(13) 0.0052(13)
O1 0.0257(15) 0.044(2) 0.0461(19) -0.0009(16) 0.0106(14) -0.0048(14)
O2 0.0297(17) 0.056(2) 0.053(2) -0.0076(19) 0.0093(16) -0.0093(16)
O3 0.0314(17) 0.050(2) 0.056(2) -0.0062(18) 0.0140(16) -0.0115(15)
O4 0.0399(19) 0.060(2) 0.055(2) -0.010(2) 0.0120(17) -0.0160(18)
N1 0.0219(18) 0.043(2) 0.043(2) 0.001(2) 0.0085(16) -0.0021(16)
N2 0.027(2) 0.050(3) 0.047(3) -0.005(2) 0.0155(18) -0.0047(18)
N3 0.0257(19) 0.045(2) 0.046(2) 0.000(2) 0.0101(17) -0.0041(17)
N4 0.0207(18) 0.044(2) 0.045(2) -0.001(2) 0.0106(17) -0.0007(17)
N5 0.032(2) 0.059(3) 0.044(2) 0.001(2) 0.0129(18) 0.0034(19)
C1 0.023(2) 0.046(3) 0.041(3) 0.002(3) 0.005(2) -0.002(2)
C2 0.024(2) 0.043(3) 0.043(3) 0.000(2) 0.004(2) -0.005(2)
C3 0.028(2) 0.047(3) 0.045(3) -0.003(2) 0.008(2) -0.004(2)
C4 0.032(2) 0.050(3) 0.044(3) -0.003(3) 0.015(2) -0.005(2)
C5 0.037(3) 0.061(4) 0.052(3) -0.012(3) 0.018(2) -0.010(2)
C6 0.029(2) 0.058(3) 0.055(3) -0.007(3) 0.019(2) -0.010(2)
C7 0.027(2) 0.049(3) 0.054(3) 0.000(3) 0.017(2) -0.006(2)
C8 0.025(2) 0.044(3) 0.053(3) 0.002(3) 0.012(2) -0.005(2)
C9 0.026(2) 0.041(3) 0.052(3) 0.003(2) 0.008(2) -0.004(2)
C10 0.029(2) 0.048(3) 0.044(3) 0.001(3) 0.009(2) -0.001(2)
C11 0.026(2) 0.043(3) 0.042(3) 0.001(2) 0.006(2) -0.003(2)
C12 0.027(2) 0.043(3) 0.038(3) 0.004(2) 0.006(2) 0.002(2)
C13 0.025(2) 0.038(3) 0.042(3) 0.005(2) 0.007(2) 0.0021(19)
C14 0.028(2) 0.040(3) 0.041(3) 0.003(2) 0.008(2) 0.001(2)
C15 0.029(2) 0.052(3) 0.051(3) 0.000(3) 0.007(2) 0.000(2)
C16 0.041(3) 0.069(4) 0.052(3) -0.004(3) 0.019(2) 0.005(3)
C17 0.025(2) 0.053(3) 0.046(3) 0.004(3) 0.010(2) 0.003(2)
C18 0.021(2) 0.041(3) 0.038(3) 0.003(2) 0.0047(19) 0.0018(19)
C19 0.020(2) 0.039(3) 0.043(3) 0.008(2) 0.0041(19) 0.0021(19)
C20 0.020(2) 0.038(3) 0.048(3) 0.008(2) 0.007(2) 0.0012(19)
C21 0.021(2) 0.039(3) 0.042(3) 0.001(2) 0.002(2) -0.0020(19)
C22 0.028(2) 0.061(4) 0.050(3) -0.010(3) 0.014(2) -0.014(2)
C23 0.051(3) 0.074(4) 0.054(4) -0.005(3) 0.015(3) -0.012(3)
C24 0.073(4) 0.107(6) 0.053(4) -0.019(4) 0.022(3) -0.025(4)
C25 0.059(4) 0.113(7) 0.078(5) -0.049(5) 0.026(4) -0.026(4)
C26 0.046(3) 0.068(5) 0.099(6) -0.033(4) 0.023(4) -0.009(3)
C27 0.026(2) 0.069(4) 0.063(4) -0.015(3) 0.010(2) -0.005(3)
C28 0.029(2) 0.040(3) 0.057(3) -0.004(3) 0.018(2) -0.008(2)
C29 0.036(3) 0.046(3) 0.054(3) -0.008(3) 0.018(2) -0.008(2)
C30 0.028(3) 0.059(4) 0.078(4) -0.024(3) 0.019(3) -0.010(2)
C31 0.042(3) 0.054(4) 0.083(4) -0.020(3) 0.041(3) -0.021(3)
C32 0.064(4) 0.049(3) 0.082(4) 0.012(3) 0.040(3) -0.010(3)
C33 0.033(3) 0.060(4) 0.077(4) 0.008(3) 0.025(3) -0.005(2)
C34 0.023(2) 0.045(3) 0.046(3) 0.000(2) 0.009(2) -0.003(2)
C35 0.025(2) 0.053(3) 0.049(3) -0.001(3) 0.012(2) 0.001(2)
C36 0.032(3) 0.051(4) 0.070(4) -0.010(3) 0.021(3) -0.004(2)
C37 0.042(3) 0.070(4) 0.065(4) -0.026(4) 0.014(3) -0.011(3)
C38 0.052(3) 0.074(4) 0.047(4) -0.007(3) 0.003(3) -0.004(3)
C39 0.040(3) 0.053(4) 0.053(3) -0.001(3) 0.006(2) -0.001(2)
C40 0.028(2) 0.036(3) 0.048(3) -0.002(2) 0.016(2) -0.004(2)
C41 0.036(3) 0.049(3) 0.062(3) 0.005(3) 0.018(2) 0.004(2)
C42 0.073(4) 0.045(3) 0.075(4) 0.009(3) 0.050(4) -0.004(3)
C43 0.045(3) 0.054(4) 0.086(4) -0.022(3) 0.043(3) -0.019(3)
C44 0.024(2) 0.059(4) 0.070(4) -0.025(3) 0.013(2) -0.010(2)
C45 0.029(2) 0.036(3) 0.053(3) -0.006(2) 0.013(2) -0.003(2)
C46A 0.092(12) 0.148(16) 0.23(2) -0.147(15) 0.050(13) -0.036(11)
Cl1A 0.090(9) 0.161(4) 0.130(2) 0.026(3) 0.015(3) 0.020(4)
Cl2A 0.182(6) 0.115(4) 0.095(3) -0.004(3) 0.004(3) 0.052(4)
Cl3A 0.156(6) 0.359(13) 0.128(5) -0.039(7) -0.013(5) -0.067(8)
C46B 0.15(2) 0.24(3) 0.100(15) -0.092(17) -0.009(14) 0.117(19)
Cl1B 0.090(9) 0.161(4) 0.130(2) 0.026(3) 0.015(3) 0.020(4)
Cl2B 0.128(6) 0.395(15) 0.098(5) -0.051(7) 0.009(4) 0.094(8)
Cl3B 0.180(8) 0.262(11) 0.150(7) -0.021(7) 0.033(5) -0.130(8)

loop_
_atom_type_symbol
_atom_type_description
_atom_type_scat_dispersion_real
_atom_type_scat_dispersion_imag
_atom_type_scat_source
C C 0.0033 0.0016 'International Tables Vol C Tables 4.2.6.8 and 6.1.1.4'
H H 0.0000 0.0000 'International Tables Vol C Tables 4.2.6.8 and 6.1.1.4'
N N 0.0061 0.0033 'International Tables Vol C Tables 4.2.6.8 and 6.1.1.4'
O O 0.0106 0.0060 'International Tables Vol C Tables 4.2.6.8 and 6.1.1.4'
F F 0.0171 0.0103 'International Tables Vol C Tables 4.2.6.8 and 6.1.1.4'
Cl Cl 0.1484 0.1585 'International Tables Vol C Tables 4.2.6.8 and 6.1.1.4'

loop_
_geom_angle_atom_site_label_1
_geom_angle_atom_site_label_2
_geom_angle_atom_site_label_3
_geom_angle
C1 O1 C21 106.2(3)
C10 O3 C9 106.6(4)
C21 N1 C2 106.2(4)
C4 N2 C7 109.6(4)
C4 N2 H2 129(3)
C7 N2 H2 121(3)
C11 N3 C9 106.4(4)
C13 N4 C19 112.6(4)
C13 N4 H4 125(3)
C19 N4 H4 122(3)
C17 N5 C15 111.1(4)
C17 N5 C16 123.8(4)
C15 N5 C16 125.1(5)
O2 C1 O1 121.9(4)
O2 C1 C2 133.8(4)
O1 C1 C2 104.3(4)
N1 C2 C3 128.5(4)
N1 C2 C1 109.2(4)
C3 C2 C1 122.3(4)
C2 C3 C4 124.6(4)
C2 C3 C22 119.8(4)
C4 C3 C22 115.5(4)
N2 C4 C5 107.6(4)
N2 C4 C3 125.0(4)
C5 C4 C3 127.4(5)
C6 C5 C4 107.4(5)
C6 C5 H5 126.3
C4 C5 H5 126.3
C5 C6 C7 108.6(4)
C5 C6 H6 125.7
C7 C6 H6 125.7
N2 C7 C6 106.8(4)
N2 C7 C8 124.9(4)
C6 C7 C8 128.3(4)
C9 C8 C7 124.3(4)
C9 C8 C28 119.8(4)
C7 C8 C28 115.9(4)
N3 C9 C8 129.3(4)
N3 C9 O3 112.9(4)
C8 C9 O3 117.8(4)
O4 C10 O3 121.8(4)
O4 C10 C11 133.7(5)
O3 C10 C11 104.5(4)
N3 C11 C12 128.3(4)
N3 C11 C10 109.6(4)
C12 C11 C10 122.1(4)
C13 C12 C11 124.7(4)
C13 C12 C34 116.2(4)
C11 C12 C34 119.0(4)
N4 C13 C12 126.1(4)
N4 C13 C14 105.9(4)
C12 C13 C14 128.0(4)
C15 C14 C18 108.1(4)
C15 C14 C13 144.5(5)
C18 C14 C13 107.5(4)
C14 C15 N5 106.5(4)
C14 C15 H15 126.7
N5 C15 H15 126.7
N5 C16 H16A 109.5
N5 C16 H16B 109.5
H16A C16 H16B 109.5
N5 C16 H16C 109.5
H16A C16 H16C 109.5
H16B C16 H16C 109.5
N5 C17 C18 106.9(4)
N5 C17 H17 126.5
C18 C17 H17 126.5
C17 C18 C14 107.4(4)
C17 C18 C19 144.2(4)
C14 C18 C19 108.3(4)
C20 C19 N4 125.4(4)
C20 C19 C18 128.9(4)
N4 C19 C18 105.7(4)
C19 C20 C21 124.4(4)
C19 C20 C40 115.7(4)
C21 C20 C40 119.9(4)
N1 C21 O1 114.2(4)
N1 C21 C20 129.4(4)
O1 C21 C20 116.4(4)
C27 C22 C23 116.7(5)
C27 C22 C3 122.6(5)
C23 C22 C3 120.7(5)
F1 C23 C24 118.9(6)
F1 C23 C22 119.6(5)
C24 C23 C22 121.5(7)
F2 C24 C25 119.7(7)
F2 C24 C23 120.0(8)
C25 C24 C23 120.3(7)
F3 C25 C24 120.7(8)
F3 C25 C26 119.6(8)
C24 C25 C26 119.7(6)
F4 C26 C27 120.6(7)
F4 C26 C25 120.0(7)
C27 C26 C25 119.3(7)
F5 C27 C26 119.1(6)
F5 C27 C22 118.6(5)
C26 C27 C22 122.3(6)
C33 C28 C29 116.9(4)
C33 C28 C8 122.1(4)
C29 C28 C8 120.8(5)
F6 C29 C30 119.1(5)
F6 C29 C28 119.7(4)
C30 C29 C28 121.1(5)
C31 C30 F7 120.1(5)
C31 C30 C29 120.5(5)
F7 C30 C29 119.2(6)
C30 C31 F8 121.1(6)
C30 C31 C32 120.4(5)
F8 C31 C32 118.5(6)
F9 C32 C33 121.7(6)
F9 C32 C31 120.4(5)
C33 C32 C31 117.9(5)
F10 C33 C28 120.3(4)
F10 C33 C32 116.6(5)
C28 C33 C32 123.1(5)
C35 C34 C39 116.6(5)
C35 C34 C12 122.1(4)
C39 C34 C12 121.3(5)
F11 C35 C36 118.1(5)
F11 C35 C34 119.1(5)
C36 C35 C34 122.7(5)
F12 C36 C35 121.6(5)
F12 C36 C37 119.3(5)
C35 C36 C37 119.1(5)
F13 C37 C36 120.1(6)
F13 C37 C38 119.5(6)
C36 C37 C38 120.4(5)
F14 C38 C39 121.0(6)
F14 C38 C37 120.0(6)
C39 C38 C37 119.0(6)
F15 C39 C38 118.3(5)
F15 C39 C34 119.4(5)
C38 C39 C34 122.2(5)
C41 C40 C45 116.9(4)
C41 C40 C20 122.1(4)
C45 C40 C20 120.9(4)
F16 C41 C40 120.3(4)
F16 C41 C42 117.2(5)
C40 C41 C42 122.5(5)
F17 C42 C43 120.7(5)
F17 C42 C41 120.4(6)
C43 C42 C41 118.9(5)
C44 C43 F18 121.3(6)
C44 C43 C42 119.8(5)
F18 C43 C42 118.9(6)
C43 C44 F19 120.4(5)
C43 C44 C45 120.9(5)
F19 C44 C45 118.6(5)
F20 C45 C40 119.9(4)
F20 C45 C44 119.2(4)
C40 C45 C44 120.8(5)
Cl3A C46A Cl1A 105.0(9)
Cl3A C46A Cl2A 106.6(7)
Cl1A C46A Cl2A 111.9(11)
Cl3A C46A H46A 111.0
Cl1A C46A H46A 111.0
Cl2A C46A H46A 111.0
Cl2B C46B Cl1B 104.3(11)
Cl2B C46B Cl3B 116.5(9)
Cl1B C46B Cl3B 113.7(11)
Cl2B C46B H46B 107.3
Cl1B C46B H46B 107.3
Cl3B C46B H46B 107.3

loop_
_geom_bond_atom_site_label_1
_geom_bond_atom_site_label_2
_geom_bond_distance
F1 C23 1.340(7)
F2 C24 1.353(8)
F3 C25 1.327(7)
F4 C26 1.330(8)
F5 C27 1.336(7)
F6 C29 1.332(6)
F7 C30 1.352(6)
F8 C31 1.346(5)
F9 C32 1.328(7)
F10 C33 1.348(6)
F11 C35 1.336(6)
F12 C36 1.339(6)
F13 C37 1.346(6)
F14 C38 1.340(7)
F15 C39 1.346(6)
F16 C41 1.350(6)
F17 C42 1.335(7)
F18 C43 1.339(6)
F19 C44 1.356(6)
F20 C45 1.326(6)
O1 C1 1.387(6)
O1 C21 1.387(5)
O2 C1 1.191(6)
O3 C10 1.376(6)
O3 C9 1.390(6)
O4 C10 1.197(6)
N1 C21 1.315(5)
N1 C2 1.363(6)
N2 C4 1.359(6)
N2 C7 1.379(6)
N2 H2 0.949(19)
N3 C11 1.336(6)
N3 C9 1.348(6)
N4 C13 1.372(6)
N4 C19 1.395(5)
N4 H4 0.948(19)
N5 C17 1.355(6)
N5 C15 1.374(6)
N5 C16 1.467(6)
C1 C2 1.478(6)
C2 C3 1.379(6)
C3 C4 1.419(6)
C3 C22 1.485(7)
C4 C5 1.406(6)
C5 C6 1.371(7)
C5 H5 0.9300
C6 C7 1.395(7)
C6 H6 0.9300
C7 C8 1.408(7)
C8 C9 1.373(7)
C8 C28 1.500(6)
C10 C11 1.488(6)
C11 C12 1.406(6)
C12 C13 1.385(6)
C12 C34 1.483(7)
C13 C14 1.451(6)
C14 C15 1.364(7)
C14 C18 1.416(6)
C15 H15 0.9300
C16 H16A 0.9600
C16 H16B 0.9600
C16 H16C 0.9600
C17 C18 1.376(6)
C17 H17 0.9300
C18 C19 1.432(6)
C19 C20 1.378(7)
C20 C21 1.399(6)
C20 C40 1.501(6)
C22 C27 1.383(8)
C22 C23 1.385(8)
C23 C24 1.371(9)
C24 C25 1.363(11)
C25 C26 1.377(10)
C26 C27 1.369(8)
C28 C33 1.358(7)
C28 C29 1.385(7)
C29 C30 1.376(7)
C30 C31 1.337(8)
C31 C32 1.389(9)
C32 C33 1.380(7)
C34 C35 1.379(7)
C34 C39 1.385(7)
C35 C36 1.363(7)
C36 C37 1.376(8)
C37 C38 1.377(9)
C38 C39 1.371(8)
C40 C41 1.369(7)
C40 C45 1.384(6)
C41 C42 1.382(7)
C42 C43 1.380(9)
C43 C44 1.339(8)
C44 C45 1.387(7)
C46A Cl3A 1.752(9)
C46A Cl1A 1.771(10)
C46A Cl2A 1.802(9)
C46A H46A 0.9800
C46B Cl2B 1.736(10)
C46B Cl1B 1.772(10)
C46B Cl3B 1.776(9)
C46B H46B 0.9800
